data_7125071
loop_
_publ_author_name
'Jost, Maximilian'
'Finger, Lars H.'
'Sundermeyer, J\"org'
'von H\"anisch, Carsten'

_publ_section_title
;
 Simple access to ionic liquids and organic salts containing the
 phosphaethynolate (PCO(-)) and Zintl (Sb11(3-)) anions.
;
_journal_issue 78
_journal_name_full 'Chemical communications (Cambridge, England)'
_journal_page_first 11646
_journal_page_last 11648
_journal_paper_doi 10.1039/c6cc06620h
_journal_volume 52
_journal_year 2016
_chemical_formula_moiety 'C2 H3 N, 2(C O P), 2(C7 H18 N3)'
_chemical_formula_sum 'C18 H39 N7 O2 P2'
_chemical_formula_weight 447.50
_space_group_crystal_system monoclinic
_space_group_IT_number 14
_space_group_name_Hall '-P 2ybc'
_space_group_name_H-M_alt 'P 1 21/c 1'
_atom_sites_solution_hydrogens geom
_audit_creation_date 2016-01-25
_audit_creation_method
;
Olex2 1.2
(compiled 2015.09.30 svn.r3233 for OlexSys, GUI svn.r5103)
;
_audit_update_record
;
2016-01-27 deposited with the CCDC.
2016-08-22 downloaded from the CCDC.
;
_cell_angle_alpha 90
_cell_angle_beta 94.012(2)
_cell_angle_gamma 90
_cell_formula_units_Z 4
_cell_length_a 11.8762(6)
_cell_length_b 15.7545(8)
_cell_length_c 13.6079(6)
_cell_measurement_reflns_used 9866
_cell_measurement_temperature 100.0
_cell_measurement_theta_max 27.168
_cell_measurement_theta_min 2.553
_cell_volume 2539.8(2)
_computing_cell_refinement 'SAINT v8.34A (Bruker, 2013)'
_computing_data_collection 'SAINT v8.34A (Bruker, 2013)'
_computing_data_reduction 'SAINT v8.34A (Bruker, 2013)'
_computing_molecular_graphics 'Olex2 (Dolomanov et al., 2009)'
_computing_publication_material 'Olex2 (Dolomanov et al., 2009)'
_computing_structure_refinement 'ShelXL (Sheldrick, 2014)'
_computing_structure_solution 'ShelXS (Sheldrick, 2014)'
_diffrn_ambient_temperature 100.0
_diffrn_detector 'Bruker APEX2 area detector'
_diffrn_detector_area_resol_mean 7.9
_diffrn_detector_type 'CCD area detector'
_diffrn_measured_fraction_theta_full 0.999
_diffrn_measured_fraction_theta_max 0.996
_diffrn_measurement_device 'three-circle diffractometer'
_diffrn_measurement_device_type 'Bruker P4'
_diffrn_measurement_method '\w and \f scans'
_diffrn_radiation_monochromator graphite
_diffrn_radiation_probe x-ray
_diffrn_radiation_type MoK\a
_diffrn_radiation_wavelength 0.71073
_diffrn_reflns_av_R_equivalents 0.0460
_diffrn_reflns_av_unetI/netI 0.0215
_diffrn_reflns_Laue_measured_fraction_full 0.999
_diffrn_reflns_Laue_measured_fraction_max 0.996
_diffrn_reflns_limit_h_max 15
_diffrn_reflns_limit_h_min -14
_diffrn_reflns_limit_k_max 20
_diffrn_reflns_limit_k_min -20
_diffrn_reflns_limit_l_max 17
_diffrn_reflns_limit_l_min -17
_diffrn_reflns_number 49655
_diffrn_reflns_point_group_measured_fraction_full 0.999
_diffrn_reflns_point_group_measured_fraction_max 0.996
_diffrn_reflns_theta_full 25.242
_diffrn_reflns_theta_max 27.198
_diffrn_reflns_theta_min 2.553
_diffrn_source 'microfocus sealed X-ray tube'
_diffrn_source_type 'Incoatec I\ms'
_exptl_absorpt_coefficient_mu 0.197
_exptl_absorpt_correction_T_max 0.7455
_exptl_absorpt_correction_T_min 0.7023
_exptl_absorpt_correction_type multi-scan
_exptl_absorpt_process_details
;
SADABS-2014/4 (Bruker,2014/4) was used for absorption correction.
wR2(int) was 0.1228 before and 0.0517 after correction.
The Ratio of minimum to maximum transmission is 0.9421.
The \l/2 correction factor is Not present.
;
_exptl_crystal_colour colourless
_exptl_crystal_colour_primary colourless
_exptl_crystal_density_diffrn 1.170
_exptl_crystal_description needle
_exptl_crystal_F_000 968
_exptl_crystal_size_max 0.349
_exptl_crystal_size_mid 0.272
_exptl_crystal_size_min 0.221
_refine_diff_density_max 0.269
_refine_diff_density_min -0.208
_refine_diff_density_rms 0.037
_refine_ls_extinction_method none
_refine_ls_goodness_of_fit_ref 1.052
_refine_ls_hydrogen_treatment constr
_refine_ls_matrix_type full
_refine_ls_number_parameters 426
_refine_ls_number_reflns 5654
_refine_ls_number_restraints 0
_refine_ls_restrained_S_all 1.052
_refine_ls_R_factor_all 0.0450
_refine_ls_R_factor_gt 0.0317
_refine_ls_shift/su_max 0.000
_refine_ls_shift/su_mean 0.000
_refine_ls_structure_factor_coef Fsqd
_refine_ls_weighting_details 'w=1/[\s^2^(Fo^2^)+(0.0278P)^2^+0.7915P] where P=(Fo^2^+2Fc^2^)/3'
_refine_ls_weighting_scheme calc
_refine_ls_wR_factor_gt 0.0683
_refine_ls_wR_factor_ref 0.0741
_reflns_Friedel_coverage 0.000
_reflns_number_gt 4619
_reflns_number_total 5654
_reflns_threshold_expression 'I > 2\s(I)'
_cod_data_source_file c6cc06620h2.cif
_cod_data_source_block compound5
_cod_database_code 7125071
_shelxl_version_number 2014-3
_shelx_space_group_comment
;
The symmetry employed for this shelxl refinement is uniquely defined
by the following loop, which should always be used as a source of
symmetry information in preference to the above space-group names.
They are only intended as comments.
;
_shelx_estimated_absorpt_t_max 0.958
_shelx_estimated_absorpt_t_min 0.934
_olex2_refinement_description
;
1. Fixed Uiso
 At 1.5 times of:
  All C(H,H,H) groups
2. Others
 Sof(N13)=Sof(N11)=Sof(N12)=Sof(C24)=Sof(H24A)=Sof(H24B)=Sof(H24C)=Sof(C29)=
 Sof(H29A)=Sof(H29B)=Sof(H29C)=Sof(C27)=Sof(H27A)=Sof(H27B)=Sof(H27C)=Sof(C25)=
 Sof(H25A)=Sof(H25B)=Sof(H25C)=Sof(C26)=Sof(H26A)=Sof(H26B)=Sof(H26C)=Sof(C28)=
 Sof(H28A)=Sof(H28B)=Sof(H28C)=1-FVAR(1)
 Sof(N4)=Sof(N5)=Sof(N6)=Sof(C11)=Sof(H11A)=Sof(H11B)=Sof(H11C)=Sof(C12)=
 Sof(H12A)=Sof(H12B)=Sof(H12C)=Sof(C13)=Sof(H13A)=Sof(H13B)=Sof(H13C)=Sof(C14)=
 Sof(H14A)=Sof(H14B)=Sof(H14C)=Sof(C15)=Sof(H15A)=Sof(H15B)=Sof(H15C)=Sof(C16)=
 Sof(H16A)=Sof(H16B)=Sof(H16C)=FVAR(1)
 Sof(N9)=Sof(N8)=Sof(N10)=Sof(C22)=Sof(H22A)=Sof(H22B)=Sof(H22C)=Sof(C19)=
 Sof(H19A)=Sof(H19B)=Sof(H19C)=Sof(C18)=Sof(H18A)=Sof(H18B)=Sof(H18C)=Sof(C17)=
 Sof(H17A)=Sof(H17B)=Sof(H17C)=Sof(C20)=Sof(H20A)=Sof(H20B)=Sof(H20C)=Sof(C21)=
 Sof(H21A)=Sof(H21B)=Sof(H21C)=1-FVAR(2)
 Sof(N1)=Sof(N3)=Sof(N2)=Sof(C8)=Sof(H8A)=Sof(H8B)=Sof(H8C)=Sof(C7)=Sof(H7A)=
 Sof(H7B)=Sof(H7C)=Sof(C5)=Sof(H5A)=Sof(H5B)=Sof(H5C)=Sof(C6)=Sof(H6A)=Sof(H6B)=
 Sof(H6C)=Sof(C10)=Sof(H10A)=Sof(H10B)=Sof(H10C)=Sof(C9)=Sof(H9A)=Sof(H9B)=
 Sof(H9C)=FVAR(2)
3.a Idealised Me refined as rotating group:
 C4(H4A,H4B,H4C), C11(H11A,H11B,H11C), C12(H12A,H12B,H12C), C13(H13A,H13B,
 H13C), C14(H14A,H14B,H14C), C15(H15A,H15B,H15C), C16(H16A,H16B,H16C), C24(H24A,
 H24B,H24C), C29(H29A,H29B,H29C), C27(H27A,H27B,H27C), C25(H25A,H25B,H25C),
 C26(H26A,H26B,H26C), C28(H28A,H28B,H28C), C8(H8A,H8B,H8C), C7(H7A,H7B,H7C),
 C5(H5A,H5B,H5C), C6(H6A,H6B,H6C), C10(H10A,H10B,H10C), C9(H9A,H9B,H9C),
 C22(H22A,H22B,H22C), C19(H19A,H19B,H19C), C18(H18A,H18B,H18C), C17(H17A,H17B,
 H17C), C20(H20A,H20B,H20C), C21(H21A,H21B,H21C)
;
_olex2_submission_special_instructions 'No special instructions were received'

loop_
_space_group_symop_operation_xyz
'x, y, z'
'-x, y+1/2, -z+1/2'
'-x, -y, -z'
'x, -y-1/2, z-1/2'

loop_
_atom_site_label
_atom_site_type_symbol
_atom_site_fract_x
_atom_site_fract_y
_atom_site_fract_z
_atom_site_U_iso_or_equiv
_atom_site_adp_type
_atom_site_occupancy
_atom_site_site_symmetry_order
_atom_site_calc_flag
_atom_site_refinement_flags_posn
_atom_site_refinement_flags_occupancy
_atom_site_disorder_assembly
_atom_site_disorder_group
C3 C 0.85413(10) 0.89833(8) 0.65008(9) 0.0246(3) Uani 1 1 d . . . .
C4 C 0.91122(11) 0.82201(8) 0.68649(9) 0.0280(3) Uani 1 1 d . . . .
H4A H 0.8840 0.7733 0.6469 0.042 Uiso 1 1 calc GR . . .
H4B H 0.8954 0.8128 0.7554 0.042 Uiso 1 1 calc GR . . .
H4C H 0.9928 0.8284 0.6818 0.042 Uiso 1 1 calc GR . . .
C1 C 0.25354(10) 0.09872(8) 0.07514(9) 0.0237(3) Uani 1 1 d . . . .
N4 N 0.94898(14) 0.89085(11) 0.31204(12) 0.0168(4) Uani 0.5410(16) 1 d . P A 1
N5 N 1.13132(14) 0.84013(11) 0.30169(12) 0.0174(4) Uani 0.5410(16) 1 d . P A 1
N6 N 1.04132(14) 0.91200(11) 0.16941(12) 0.0165(4) Uani 0.5410(16) 1 d . P A 1
C11 C 0.8341(8) 0.8873(7) 0.2649(7) 0.0217(13) Uani 0.5410(16) 1 d . P A 1
H11A H 0.8376 0.8758 0.1944 0.033 Uiso 0.5410(16) 1 calc GR P A 1
H11B H 0.7963 0.9418 0.2738 0.033 Uiso 0.5410(16) 1 calc GR P A 1
H11C H 0.7918 0.8420 0.2951 0.033 Uiso 0.5410(16) 1 calc GR P A 1
C12 C 0.9553(4) 0.9066(4) 0.4181(4) 0.0217(9) Uani 0.5410(16) 1 d . P A 1
H12A H 0.9279 0.8566 0.4520 0.033 Uiso 0.5410(16) 1 calc GR P A 1
H12B H 0.9084 0.9558 0.4319 0.033 Uiso 0.5410(16) 1 calc GR P A 1
H12C H 1.0338 0.9180 0.4415 0.033 Uiso 0.5410(16) 1 calc GR P A 1
C13 C 1.1242(10) 0.7749(7) 0.3753(8) 0.0196(15) Uani 0.5410(16) 1 d . P A 1
H13A H 1.0455 0.7566 0.3774 0.029 Uiso 0.5410(16) 1 calc GR P A 1
H13B H 1.1511 0.7975 0.4398 0.029 Uiso 0.5410(16) 1 calc GR P A 1
H13C H 1.1709 0.7265 0.3587 0.029 Uiso 0.5410(16) 1 calc GR P A 1
C14 C 1.2467(5) 0.8634(4) 0.2796(3) 0.0209(9) Uani 0.5410(16) 1 d . P A 1
H14A H 1.2789 0.8180 0.2410 0.031 Uiso 0.5410(16) 1 calc GR P A 1
H14B H 1.2931 0.8713 0.3413 0.031 Uiso 0.5410(16) 1 calc GR P A 1
H14C H 1.2449 0.9163 0.2417 0.031 Uiso 0.5410(16) 1 calc GR P A 1
C15 C 1.1016(10) 0.8707(8) 0.0926(8) 0.0218(17) Uani 0.5410(16) 1 d . P A 1
H15A H 1.1654 0.9062 0.0763 0.033 Uiso 0.5410(16) 1 calc GR P A 1
H15B H 1.0503 0.8628 0.0338 0.033 Uiso 0.5410(16) 1 calc GR P A 1
H15C H 1.1297 0.8153 0.1163 0.033 Uiso 0.5410(16) 1 calc GR P A 1
C16 C 0.9836(6) 0.9916(6) 0.1393(7) 0.0180(11) Uani 0.5410(16) 1 d . P A 1
H16A H 0.9537 1.0185 0.1970 0.027 Uiso 0.5410(16) 1 calc GR P A 1
H16B H 0.9213 0.9791 0.0903 0.027 Uiso 0.5410(16) 1 calc GR P A 1
H16C H 1.0373 1.0300 0.1106 0.027 Uiso 0.5410(16) 1 calc GR P A 1
N13 N 0.95146(16) 0.92331(13) 0.21915(14) 0.0170(5) Uani 0.4590(16) 1 d . P A 2
N11 N 1.04525(17) 0.85040(13) 0.34851(14) 0.0179(5) Uani 0.4590(16) 1 d . P A 2
N12 N 1.13213(16) 0.87114(12) 0.20249(14) 0.0159(5) Uani 0.4590(16) 1 d . P A 2
C24 C 0.8383(9) 0.9002(8) 0.2432(7) 0.0193(14) Uani 0.4590(16) 1 d . P A 2
H24A H 0.8415 0.8485 0.2833 0.029 Uiso 0.4590(16) 1 calc GR P A 2
H24B H 0.7912 0.8900 0.1823 0.029 Uiso 0.4590(16) 1 calc GR P A 2
H24C H 0.8057 0.9465 0.2801 0.029 Uiso 0.4590(16) 1 calc GR P A 2
C29 C 0.9913(4) 0.8940(5) 0.4277(5) 0.0228(11) Uani 0.4590(16) 1 d . P A 2
H29A H 0.9646 0.9498 0.4045 0.034 Uiso 0.4590(16) 1 calc GR P A 2
H29B H 1.0459 0.9010 0.4844 0.034 Uiso 0.4590(16) 1 calc GR P A 2
H29C H 0.9271 0.8603 0.4470 0.034 Uiso 0.4590(16) 1 calc GR P A 2
C27 C 1.2481(6) 0.8683(5) 0.2457(3) 0.0223(11) Uani 0.4590(16) 1 d . P A 2
H27A H 1.2497 0.8854 0.3150 0.033 Uiso 0.4590(16) 1 calc GR P A 2
H27B H 1.2949 0.9073 0.2099 0.033 Uiso 0.4590(16) 1 calc GR P A 2
H27C H 1.2775 0.8105 0.2411 0.033 Uiso 0.4590(16) 1 calc GR P A 2
C25 C 0.9567(8) 0.9936(7) 0.1513(8) 0.0209(15) Uani 0.4590(16) 1 d . P A 2
H25A H 0.9122 1.0411 0.1743 0.031 Uiso 0.4590(16) 1 calc GR P A 2
H25B H 0.9259 0.9759 0.0858 0.031 Uiso 0.4590(16) 1 calc GR P A 2
H25C H 1.0354 1.0114 0.1479 0.031 Uiso 0.4590(16) 1 calc GR P A 2
C26 C 1.1204(12) 0.8595(9) 0.0950(8) 0.0192(17) Uani 0.4590(16) 1 d . P A 2
H26A H 1.0402 0.8561 0.0730 0.029 Uiso 0.4590(16) 1 calc GR P A 2
H26B H 1.1583 0.8069 0.0776 0.029 Uiso 0.4590(16) 1 calc GR P A 2
H26C H 1.1549 0.9076 0.0629 0.029 Uiso 0.4590(16) 1 calc GR P A 2
C28 C 1.1038(11) 0.7703(9) 0.3781(11) 0.0214(19) Uani 0.4590(16) 1 d . P A 2
H28A H 1.1300 0.7422 0.3196 0.032 Uiso 0.4590(16) 1 calc GR P A 2
H28B H 1.0515 0.7328 0.4098 0.032 Uiso 0.4590(16) 1 calc GR P A 2
H28C H 1.1686 0.7830 0.4243 0.032 Uiso 0.4590(16) 1 calc GR P A 2
N1 N 0.54204(9) 0.91799(7) 0.33050(8) 0.0170(3) Uani 0.8131(16) 1 d . P B 1
N3 N 0.52909(10) 0.90458(7) 0.16050(8) 0.0200(3) Uani 0.8131(16) 1 d . P B 1
N2 N 0.54767(9) 0.78444(7) 0.25829(8) 0.0172(3) Uani 0.8131(16) 1 d . P B 1
C8 C 0.6031(3) 0.7318(2) 0.18762(17) 0.0216(5) Uani 0.8131(16) 1 d . P B 1
H8A H 0.5461 0.6992 0.1481 0.032 Uiso 0.8131(16) 1 calc GR P B 1
H8B H 0.6558 0.6928 0.2231 0.032 Uiso 0.8131(16) 1 calc GR P B 1
H8C H 0.6446 0.7682 0.1442 0.032 Uiso 0.8131(16) 1 calc GR P B 1
C7 C 0.4989(2) 0.73739(17) 0.33693(19) 0.0201(5) Uani 0.8131(16) 1 d . P B 1
H7A H 0.4579 0.7765 0.3775 0.030 Uiso 0.8131(16) 1 calc GR P B 1
H7B H 0.5593 0.7096 0.3779 0.030 Uiso 0.8131(16) 1 calc GR P B 1
H7C H 0.4468 0.6943 0.3084 0.030 Uiso 0.8131(16) 1 calc GR P B 1
C5 C 0.47735(14) 0.99677(11) 0.33421(16) 0.0198(4) Uani 0.8131(16) 1 d . P B 1
H5A H 0.4304 1.0037 0.2726 0.030 Uiso 0.8131(16) 1 calc GR P B 1
H5B H 0.5293 1.0449 0.3429 0.030 Uiso 0.8131(16) 1 calc GR P B 1
H5C H 0.4290 0.9945 0.3896 0.030 Uiso 0.8131(16) 1 calc GR P B 1
C6 C 0.6083(2) 0.89678(19) 0.42115(18) 0.0211(5) Uani 0.8131(16) 1 d . P B 1
H6A H 0.6552 0.8470 0.4101 0.032 Uiso 0.8131(16) 1 calc GR P B 1
H6B H 0.5575 0.8841 0.4730 0.032 Uiso 0.8131(16) 1 calc GR P B 1
H6C H 0.6567 0.9449 0.4415 0.032 Uiso 0.8131(16) 1 calc GR P B 1
C10 C 0.5778(2) 0.98748(16) 0.13880(19) 0.0233(5) Uani 0.8131(16) 1 d . P B 1
H10A H 0.6233 1.0079 0.1969 0.035 Uiso 0.8131(16) 1 calc GR P B 1
H10B H 0.5169 1.0280 0.1217 0.035 Uiso 0.8131(16) 1 calc GR P B 1
H10C H 0.6256 0.9819 0.0833 0.035 Uiso 0.8131(16) 1 calc GR P B 1
C9 C 0.4677(3) 0.8631(2) 0.0764(2) 0.0273(6) Uani 0.8131(16) 1 d . P B 1
H9A H 0.4115 0.9023 0.0461 0.041 Uiso 0.8131(16) 1 calc GR P B 1
H9B H 0.4297 0.8122 0.0991 0.041 Uiso 0.8131(16) 1 calc GR P B 1
H9C H 0.5210 0.8469 0.0278 0.041 Uiso 0.8131(16) 1 calc GR P B 1
N9 N 0.5313(4) 0.8229(3) 0.1637(3) 0.0110(10) Uani 0.1869(16) 1 d . P B 2
N8 N 0.5454(4) 0.8358(3) 0.3344(3) 0.0128(11) Uani 0.1869(16) 1 d . P B 2
N10 N 0.5287(4) 0.9569(3) 0.2367(3) 0.0124(11) Uani 0.1869(16) 1 d . P B 2
C22 C 0.4719(8) 1.0108(6) 0.3032(6) 0.017(2) Uiso 0.1869(16) 1 d . P B 2
H22A H 0.4389 0.9758 0.3533 0.026 Uiso 0.1869(16) 1 calc GR P B 2
H22B H 0.4121 1.0426 0.2661 0.026 Uiso 0.1869(16) 1 calc GR P B 2
H22C H 0.5263 1.0506 0.3352 0.026 Uiso 0.1869(16) 1 calc GR P B 2
C19 C 0.5967(13) 0.7451(9) 0.1552(8) 0.020(2) Uani 0.1869(16) 1 d . P B 2
H19A H 0.6465 0.7373 0.2150 0.030 Uiso 0.1869(16) 1 calc GR P B 2
H19B H 0.6423 0.7493 0.0980 0.030 Uiso 0.1869(16) 1 calc GR P B 2
H19C H 0.5453 0.6966 0.1468 0.030 Uiso 0.1869(16) 1 calc GR P B 2
C18 C 0.4953(11) 0.7525(7) 0.3562(9) 0.016(3) Uiso 0.1869(16) 1 d . P B 2
H18A H 0.4474 0.7333 0.2989 0.024 Uiso 0.1869(16) 1 calc GR P B 2
H18B H 0.4496 0.7580 0.4131 0.024 Uiso 0.1869(16) 1 calc GR P B 2
H18C H 0.5556 0.7111 0.3711 0.024 Uiso 0.1869(16) 1 calc GR P B 2
C17 C 0.6078(12) 0.8737(7) 0.4225(10) 0.021(3) Uiso 0.1869(16) 1 d . P B 2
H17A H 0.6496 0.9238 0.4026 0.032 Uiso 0.1869(16) 1 calc GR P B 2
H17B H 0.6608 0.8319 0.4525 0.032 Uiso 0.1869(16) 1 calc GR P B 2
H17C H 0.5541 0.8905 0.4705 0.032 Uiso 0.1869(16) 1 calc GR P B 2
C20 C 0.4635(15) 0.8435(9) 0.0752(13) 0.024(3) Uiso 0.1869(16) 1 d . P B 2
H20A H 0.4221 0.7929 0.0514 0.036 Uiso 0.1869(16) 1 calc GR P B 2
H20B H 0.5124 0.8632 0.0248 0.036 Uiso 0.1869(16) 1 calc GR P B 2
H20C H 0.4098 0.8884 0.0893 0.036 Uiso 0.1869(16) 1 calc GR P B 2
C21 C 0.5716(11) 1.0044(7) 0.1580(8) 0.022(3) Uiso 0.1869(16) 1 d . P B 2
H21A H 0.6179 0.9674 0.1193 0.032 Uiso 0.1869(16) 1 calc GR P B 2
H21B H 0.6178 1.0515 0.1852 0.032 Uiso 0.1869(16) 1 calc GR P B 2
H21C H 0.5085 1.0269 0.1156 0.032 Uiso 0.1869(16) 1 calc GR P B 2
C23 C 0.53879(8) 0.86957(7) 0.24901(8) 0.0148(2) Uani 1 1 d . . . .
N7 N 0.80959(11) 0.95817(8) 0.62080(9) 0.0417(3) Uani 1 1 d . . . .
P1 P 0.19229(3) 0.18438(2) 0.03909(2) 0.02797(9) Uani 1 1 d . . . .
C30 C 1.04202(9) 0.88140(7) 0.25920(8) 0.0154(2) Uani 1 1 d . . . .
C2 C 0.69775(10) 0.14139(8) 0.41998(9) 0.0247(3) Uani 1 1 d . . . .
P2 P 0.77504(3) 0.12766(2) 0.33093(3) 0.03195(9) Uani 1 1 d . . . .
O1 O 0.63856(9) 0.15177(8) 0.48624(8) 0.0566(3) Uani 1 1 d . . . .
O4 O 0.30030(10) 0.03547(7) 0.10249(10) 0.0569(3) Uani 1 1 d . . . .

loop_
_atom_site_aniso_label
_atom_site_aniso_U_11
_atom_site_aniso_U_22
_atom_site_aniso_U_33
_atom_site_aniso_U_23
_atom_site_aniso_U_13
_atom_site_aniso_U_12
C3 0.0247(6) 0.0285(6) 0.0215(6) -0.0041(5) 0.0073(5) -0.0058(5)
C4 0.0266(6) 0.0287(6) 0.0281(6) 0.0023(5) -0.0011(5) -0.0030(5)
C1 0.0163(6) 0.0267(6) 0.0280(6) 0.0010(5) 0.0010(5) -0.0052(5)
N4 0.0146(8) 0.0197(9) 0.0162(8) -0.0018(7) 0.0024(6) -0.0017(7)
N5 0.0140(8) 0.0199(9) 0.0179(9) 0.0027(7) -0.0002(7) -0.0013(7)
N6 0.0165(9) 0.0177(9) 0.0155(8) 0.0007(7) 0.0018(7) 0.0020(7)
C11 0.0134(16) 0.023(3) 0.029(3) -0.002(2) 0.0048(19) -0.0010(14)
C12 0.026(3) 0.024(2) 0.0160(15) -0.0049(13) 0.0034(18) -0.0026(18)
C13 0.020(4) 0.020(2) 0.019(2) 0.0042(14) 0.002(2) -0.0079(19)
C14 0.0121(13) 0.0244(15) 0.026(2) 0.001(2) 0.0000(18) -0.0002(10)
C15 0.020(3) 0.025(3) 0.021(2) -0.0019(17) 0.0059(18) 0.001(2)
C16 0.015(3) 0.0193(16) 0.020(2) 0.0043(14) 0.0039(18) 0.0020(18)
N13 0.0135(10) 0.0183(10) 0.0192(10) 0.0003(8) 0.0025(8) 0.0005(8)
N11 0.0201(11) 0.0208(10) 0.0129(9) -0.0010(8) 0.0023(8) -0.0005(8)
N12 0.0126(10) 0.0208(10) 0.0143(10) -0.0022(8) 0.0005(7) -0.0008(8)
C24 0.0109(19) 0.020(3) 0.028(4) -0.002(2) 0.003(2) -0.0020(18)
C29 0.025(3) 0.028(3) 0.0161(19) -0.0037(16) 0.006(2) -0.002(2)
C27 0.0125(15) 0.032(2) 0.022(3) -0.004(3) -0.001(2) -0.0031(12)
C25 0.021(4) 0.0201(19) 0.022(3) 0.0049(17) 0.007(3) -0.001(2)
C26 0.022(4) 0.029(4) 0.007(2) -0.0027(19) 0.002(2) 0.003(3)
C28 0.019(4) 0.024(3) 0.020(3) 0.007(2) -0.004(2) 0.000(3)
N1 0.0167(6) 0.0184(6) 0.0158(6) -0.0022(4) 0.0003(4) 0.0014(5)
N3 0.0249(6) 0.0195(6) 0.0152(6) 0.0005(4) -0.0005(5) -0.0001(5)
N2 0.0173(6) 0.0172(6) 0.0172(6) 0.0003(4) 0.0023(4) 0.0025(4)
C8 0.0234(10) 0.0192(12) 0.0226(15) -0.0044(10) 0.0054(12) 0.0029(8)
C7 0.0207(10) 0.0197(11) 0.0204(12) 0.0039(9) 0.0045(8) 0.0003(8)
C5 0.0181(9) 0.0171(8) 0.0242(10) -0.0056(8) 0.0019(7) 0.0019(6)
C6 0.0233(10) 0.0256(14) 0.0139(9) -0.0002(10) -0.0022(5) 0.0010(10)
C10 0.0293(11) 0.0199(11) 0.0213(11) 0.0059(9) 0.0051(8) -0.0014(8)
C9 0.0401(13) 0.0271(16) 0.0135(9) -0.0022(11) -0.0065(6) 0.0017(13)
N9 0.017(2) 0.008(2) 0.009(2) -0.0025(16) 0.0005(17) 0.0030(17)
N8 0.018(2) 0.016(2) 0.005(2) 0.0024(17) -0.0010(17) -0.0038(18)
N10 0.016(2) 0.007(2) 0.015(2) -0.0017(17) 0.0028(18) 0.0006(17)
C19 0.030(5) 0.017(5) 0.014(6) 0.001(4) 0.006(5) 0.012(3)
C23 0.0106(5) 0.0174(5) 0.0165(5) -0.0020(4) 0.0021(4) -0.0003(4)
N7 0.0466(7) 0.0336(7) 0.0462(7) 0.0028(6) 0.0126(6) 0.0092(6)
P1 0.02626(17) 0.02493(17) 0.03170(18) 0.00179(13) -0.00516(13) 0.00267(13)
C30 0.0148(5) 0.0140(5) 0.0173(5) -0.0032(4) -0.0003(4) -0.0029(4)
C2 0.0185(6) 0.0252(6) 0.0292(6) -0.0047(5) -0.0057(5) -0.0021(5)
P2 0.03358(19) 0.03201(18) 0.03145(18) -0.00441(14) 0.01086(14) -0.01113(15)
O1 0.0361(6) 0.0882(9) 0.0475(6) -0.0320(6) 0.0182(5) -0.0099(6)
O4 0.0462(7) 0.0326(6) 0.0904(9) 0.0164(6) -0.0063(6) 0.0101(5)

loop_
_atom_type_symbol
_atom_type_description
_atom_type_scat_dispersion_real
_atom_type_scat_dispersion_imag
_atom_type_scat_source
C C 0.0033 0.0016 'International Tables Vol C Tables 4.2.6.8 and 6.1.1.4'
H H 0.0000 0.0000 'International Tables Vol C Tables 4.2.6.8 and 6.1.1.4'
N N 0.0061 0.0033 'International Tables Vol C Tables 4.2.6.8 and 6.1.1.4'
O O 0.0106 0.0060 'International Tables Vol C Tables 4.2.6.8 and 6.1.1.4'
P P 0.1023 0.0942 'International Tables Vol C Tables 4.2.6.8 and 6.1.1.4'

loop_
_geom_angle_atom_site_label_1
_geom_angle_atom_site_label_2
_geom_angle_atom_site_label_3
_geom_angle
N7 C3 C4 179.49(14)
O4 C1 P1 179.18(12)
C12 N4 C11 114.8(4)
C30 N4 C11 121.8(4)
C30 N4 C12 123.4(2)
C13 N5 C14 114.9(5)
C30 N5 C13 124.2(5)
C30 N5 C14 120.8(2)
C15 N6 C16 115.0(6)
C30 N6 C15 122.0(5)
C30 N6 C16 122.9(4)
C25 N13 C24 114.7(6)
C30 N13 C24 120.8(4)
C30 N13 C25 124.5(4)
C29 N11 C28 114.9(6)
C30 N11 C29 121.5(3)
C30 N11 C28 123.6(6)
C27 N12 C26 114.7(6)
C30 N12 C27 121.9(2)
C30 N12 C26 123.4(6)
C6 N1 C5 114.83(16)
C23 N1 C5 121.69(12)
C23 N1 C6 123.49(14)
C10 N3 C9 114.91(18)
C23 N3 C10 122.98(14)
C23 N3 C9 122.11(17)
C7 N2 C8 114.59(17)
C23 N2 C8 122.52(14)
C23 N2 C7 122.84(14)
C20 N9 C19 113.1(8)
C23 N9 C19 120.9(6)
C23 N9 C20 126.0(7)
C18 N8 C17 112.2(7)
C23 N8 C18 123.6(6)
C23 N8 C17 124.1(6)
C21 N10 C22 111.6(6)
C23 N10 C22 123.2(5)
C23 N10 C21 125.2(5)
N1 C23 N2 119.27(10)
N3 C23 N1 120.68(10)
N3 C23 N2 120.04(10)
N9 C23 N10 115.4(3)
N8 C23 N9 122.9(3)
N8 C23 N10 121.5(3)
N5 C30 N4 118.03(13)
N6 C30 N4 119.76(13)
N6 C30 N5 122.20(13)
N13 C30 N12 117.58(14)
N11 C30 N13 122.06(14)
N11 C30 N12 120.35(14)
O1 C2 P2 179.26(12)

loop_
_geom_bond_atom_site_label_1
_geom_bond_atom_site_label_2
_geom_bond_distance
C3 C4 1.4505(18)
C3 N7 1.1394(17)
C1 P1 1.5942(13)
C1 O4 1.1879(15)
N4 C11 1.467(10)
N4 C12 1.461(6)
N4 C30 1.3679(19)
N5 C13 1.441(10)
N5 C14 1.469(6)
N5 C30 1.340(2)
N6 C15 1.461(10)
N6 C16 1.473(8)
N6 C30 1.3130(19)
N13 C24 1.452(10)
N13 C25 1.446(10)
N13 C30 1.344(2)
N11 C29 1.462(7)
N11 C28 1.483(13)
N11 C30 1.308(2)
N12 C27 1.460(7)
N12 C26 1.471(11)
N12 C30 1.372(2)
N1 C5 1.462(2)
N1 C6 1.455(3)
N1 C23 1.3442(15)
N3 C10 1.467(3)
N3 C9 1.467(3)
N3 C23 1.3224(15)
N2 C8 1.461(3)
N2 C7 1.455(3)
N2 C23 1.3507(15)
N9 C19 1.460(14)
N9 C20 1.438(18)
N9 C23 1.371(4)
N8 C18 1.479(14)
N8 C17 1.491(14)
N8 C23 1.275(4)
N10 C22 1.441(10)
N10 C21 1.430(13)
N10 C23 1.390(4)
C2 P2 1.5853(13)
C2 O1 1.1927(16)
